data_7107933
loop_
_publ_author_name
'Kazuhiro Hata'
'Yasutomo Segawa'
'Kenichiro Itami'

_publ_section_title
;
 1,3,5-Triaryl 2-pyridylidene: base-promoted generation and complexation
;
_journal_name_full Chem.Commun.
_journal_page_first 6642
_journal_paper_doi 10.1039/c2cc33184e
_journal_volume 48
_journal_year 2012
_chemical_formula_sum 'C34 H41 N'
_chemical_formula_weight 463.68
_chemical_name_systematic
;
?
;
_space_group_IT_number 2
_symmetry_cell_setting triclinic
_symmetry_space_group_name_Hall '-P 1'
_symmetry_space_group_name_H-M 'P -1'
_atom_sites_solution_hydrogens geom
_atom_sites_solution_primary direct
_atom_sites_solution_secondary difmap
_audit_creation_method SHELXL-97
_cell_angle_alpha 62.601(11)
_cell_angle_beta 79.653(16)
_cell_angle_gamma 89.316(18)
_cell_formula_units_Z 2
_cell_length_a 9.355(4)
_cell_length_b 13.050(5)
_cell_length_c 13.097(4)
_cell_measurement_reflns_used 3713
_cell_measurement_temperature 123(2)
_cell_measurement_theta_max 27.4835
_cell_measurement_theta_min 3.0357
_cell_volume 1391.9(9)
_computing_cell_refinement 'RIGAKU CrystalClear'
_computing_data_collection 'RIGAKU CrystalClear'
_computing_data_reduction 'RIGAKU CrystalClear'
_computing_molecular_graphics ORTEP-III
_computing_structure_refinement 'SHELXL-97 (Sheldrick, 1997)'
_computing_structure_solution SIR-97
_diffrn_ambient_temperature 123(2)
_diffrn_measured_fraction_theta_full 0.978
_diffrn_measured_fraction_theta_max 0.978
_diffrn_measurement_device_type
;
Saturn70 CCD (4x4 bin mode) with MicroMax-007
;
_diffrn_radiation_monochromator graphite
_diffrn_radiation_source 'fine-focus sealed tube'
_diffrn_radiation_type MoK\a
_diffrn_radiation_wavelength 0.71070
_diffrn_reflns_av_R_equivalents 0.0392
_diffrn_reflns_av_sigmaI/netI 0.0611
_diffrn_reflns_limit_h_max 11
_diffrn_reflns_limit_h_min -10
_diffrn_reflns_limit_k_max 15
_diffrn_reflns_limit_k_min -15
_diffrn_reflns_limit_l_max 15
_diffrn_reflns_limit_l_min -15
_diffrn_reflns_number 9281
_diffrn_reflns_theta_full 25.00
_diffrn_reflns_theta_max 25.00
_diffrn_reflns_theta_min 3.04
_exptl_absorpt_coefficient_mu 0.063
_exptl_absorpt_correction_type none
_exptl_crystal_colour Colorless
_exptl_crystal_density_diffrn 1.106
_exptl_crystal_density_method 'not measured'
_exptl_crystal_description Block
_exptl_crystal_F_000 504
_exptl_crystal_size_max 0.20
_exptl_crystal_size_mid 0.10
_exptl_crystal_size_min 0.10
_refine_diff_density_max 0.192
_refine_diff_density_min -0.188
_refine_diff_density_rms 0.042
_refine_ls_extinction_method none
_refine_ls_goodness_of_fit_ref 0.968
_refine_ls_hydrogen_treatment constr
_refine_ls_matrix_type full
_refine_ls_number_parameters 326
_refine_ls_number_reflns 4791
_refine_ls_number_restraints 0
_refine_ls_restrained_S_all 0.968
_refine_ls_R_factor_all 0.0706
_refine_ls_R_factor_gt 0.0489
_refine_ls_shift/su_max 0.000
_refine_ls_shift/su_mean 0.000
_refine_ls_structure_factor_coef Fsqd
_refine_ls_weighting_details 'calc w=1/[\s^2^(Fo^2^)+(0.0805P)^2^+0.0000P] where P=(Fo^2^+2Fc^2^)/3'
_refine_ls_weighting_scheme calc
_refine_ls_wR_factor_gt 0.1227
_refine_ls_wR_factor_ref 0.1361
_reflns_number_gt 3390
_reflns_number_total 4791
_reflns_threshold_expression >2sigma(I)
_cod_data_source_file c2cc33184e.txt
_cod_data_source_block compound7
_cod_original_sg_symbol_H-M P-1
_cod_database_code 7107933

loop_
_symmetry_equiv_pos_as_xyz
'x, y, z'
'-x, -y, -z'

loop_
_atom_site_label
_atom_site_type_symbol
_atom_site_fract_x
_atom_site_fract_y
_atom_site_fract_z
_atom_site_U_iso_or_equiv
_atom_site_adp_type
_atom_site_occupancy
_atom_site_symmetry_multiplicity
_atom_site_calc_flag
_atom_site_refinement_flags
N1 N 0.73843(16) 0.22870(12) 0.24562(12) 0.0237(3) Uani 1 1 d .
C1 C 0.66721(18) 0.32954(14) 0.20135(14) 0.0218(4) Uani 1 1 d .
H1 H 0.6191 0.3442 0.1385 0.026 Uiso 1 1 calc R
C2 C 0.66185(18) 0.40711(14) 0.24106(14) 0.0196(4) Uani 1 1 d .
C3 C 0.74712(18) 0.39574(14) 0.33523(14) 0.0208(4) Uani 1 1 d .
H2 H 0.6776 0.4083 0.3952 0.025 Uiso 1 1 calc R
C4 C 0.78912(18) 0.26952(14) 0.39801(14) 0.0214(4) Uani 1 1 d .
C5 C 0.78505(19) 0.19951(15) 0.34926(14) 0.0237(4) Uani 1 1 d .
H3 H 0.8166 0.1241 0.3888 0.028 Uiso 1 1 calc R
C6 C 0.72441(19) 0.14640(14) 0.20319(14) 0.0229(4) Uani 1 1 d .
C7 C 0.84356(19) 0.13447(14) 0.12989(14) 0.0242(4) Uani 1 1 d .
C8 C 0.8252(2) 0.05962(15) 0.08351(14) 0.0265(4) Uani 1 1 d .
H4 H 0.9060 0.0498 0.0343 0.032 Uiso 1 1 calc R
C9 C 0.6923(2) -0.00108(14) 0.10692(15) 0.0274(4) Uani 1 1 d .
C10 C 0.5765(2) 0.01294(15) 0.18059(15) 0.0288(4) Uani 1 1 d .
H5 H 0.4851 -0.0281 0.1973 0.035 Uiso 1 1 calc R
C11 C 0.5894(2) 0.08506(14) 0.23099(14) 0.0254(4) Uani 1 1 d .
C12 C 0.9874(2) 0.20063(17) 0.10171(17) 0.0352(5) Uani 1 1 d .
H6 H 1.0334 0.1674 0.1705 0.053 Uiso 1 1 calc R
H7 H 0.9719 0.2819 0.0801 0.053 Uiso 1 1 calc R
H8 H 1.0509 0.1959 0.0360 0.053 Uiso 1 1 calc R
C13 C 0.6753(2) -0.08196(17) 0.05598(18) 0.0403(5) Uani 1 1 d .
H9 H 0.7059 -0.1580 0.1063 0.060 Uiso 1 1 calc R
H10 H 0.7361 -0.0505 -0.0228 0.060 Uiso 1 1 calc R
H11 H 0.5730 -0.0899 0.0513 0.060 Uiso 1 1 calc R
C14 C 0.4612(2) 0.09528(17) 0.31308(16) 0.0364(5) Uani 1 1 d .
H12 H 0.4191 0.1690 0.2722 0.055 Uiso 1 1 calc R
H13 H 0.4939 0.0924 0.3813 0.055 Uiso 1 1 calc R
H14 H 0.3875 0.0311 0.3391 0.055 Uiso 1 1 calc R
C15 C 0.56525(18) 0.50367(14) 0.19094(14) 0.0211(4) Uani 1 1 d .
C16 C 0.59510(19) 0.58387(14) 0.06990(15) 0.0228(4) Uani 1 1 d .
C17 C 0.5076(2) 0.67570(15) 0.02749(16) 0.0274(4) Uani 1 1 d .
H15 H 0.5311 0.7320 -0.0527 0.033 Uiso 1 1 calc R
C18 C 0.3876(2) 0.68683(15) 0.09926(16) 0.0309(5) Uani 1 1 d .
H16 H 0.3295 0.7502 0.0689 0.037 Uiso 1 1 calc R
C19 C 0.3533(2) 0.60450(15) 0.21577(16) 0.0288(4) Uani 1 1 d .
H17 H 0.2688 0.6102 0.2648 0.035 Uiso 1 1 calc R
C20 C 0.44041(19) 0.51318(15) 0.26257(15) 0.0242(4) Uani 1 1 d .
C21 C 0.7168(2) 0.57573(16) -0.01825(15) 0.0292(4) Uani 1 1 d .
H18 H 0.6845 0.5216 -0.0437 0.044 Uiso 1 1 calc R
H19 H 0.8019 0.5479 0.0179 0.044 Uiso 1 1 calc R
H20 H 0.7431 0.6524 -0.0862 0.044 Uiso 1 1 calc R
C22 C 0.3927(2) 0.42448(16) 0.38973(15) 0.0324(5) Uani 1 1 d .
H21 H 0.4371 0.4476 0.4391 0.049 Uiso 1 1 calc R
H22 H 0.4237 0.3487 0.4005 0.049 Uiso 1 1 calc R
H23 H 0.2863 0.4196 0.4121 0.049 Uiso 1 1 calc R
C23 C 0.83697(19) 0.21986(14) 0.51363(14) 0.0242(4) Uani 1 1 d .
C24 C 0.7460(2) 0.21662(14) 0.61371(15) 0.0248(4) Uani 1 1 d .
C25 C 0.7927(2) 0.16982(15) 0.72039(15) 0.0312(5) Uani 1 1 d .
H24 H 0.7310 0.1686 0.7871 0.037 Uiso 1 1 calc R
C26 C 0.9267(2) 0.12529(16) 0.73081(16) 0.0361(5) Uani 1 1 d .
H25 H 0.9576 0.0945 0.8038 0.043 Uiso 1 1 calc R
C27 C 1.0156(2) 0.12572(17) 0.63434(17) 0.0359(5) Uani 1 1 d .
H26 H 1.1073 0.0940 0.6421 0.043 Uiso 1 1 calc R
C28 C 0.9738(2) 0.17175(15) 0.52560(16) 0.0293(4) Uani 1 1 d .
C29 C 0.5965(2) 0.26071(16) 0.61041(15) 0.0297(4) Uani 1 1 d .
H27 H 0.5384 0.2269 0.6902 0.044 Uiso 1 1 calc R
H28 H 0.5485 0.2387 0.5619 0.044 Uiso 1 1 calc R
H29 H 0.6053 0.3453 0.5769 0.044 Uiso 1 1 calc R
C30 C 1.0814(2) 0.16954(18) 0.42567(17) 0.0394(5) Uani 1 1 d .
H30 H 1.1805 0.1698 0.4403 0.059 Uiso 1 1 calc R
H31 H 1.0741 0.2380 0.3521 0.059 Uiso 1 1 calc R
H32 H 1.0592 0.0994 0.4198 0.059 Uiso 1 1 calc R
C31 C 0.87904(19) 0.48960(15) 0.28851(14) 0.0239(4) Uani 1 1 d .
C32 C 0.9948(2) 0.47853(17) 0.19644(16) 0.0316(5) Uani 1 1 d .
H33 H 1.0736 0.5397 0.1674 0.047 Uiso 1 1 calc R
H34 H 0.9507 0.4860 0.1311 0.047 Uiso 1 1 calc R
H35 H 1.0342 0.4027 0.2318 0.047 Uiso 1 1 calc R
C33 C 0.8247(2) 0.61156(15) 0.23571(16) 0.0303(4) Uani 1 1 d .
H36 H 0.7452 0.6166 0.2928 0.045 Uiso 1 1 calc R
H37 H 0.7893 0.6268 0.1644 0.045 Uiso 1 1 calc R
H38 H 0.9050 0.6690 0.2163 0.045 Uiso 1 1 calc R
C34 C 0.9468(2) 0.47784(16) 0.39119(15) 0.0304(4) Uani 1 1 d .
H39 H 0.9975 0.4067 0.4201 0.046 Uiso 1 1 calc R
H40 H 0.8699 0.4746 0.4544 0.046 Uiso 1 1 calc R
H41 H 1.0165 0.5447 0.3647 0.046 Uiso 1 1 calc R

loop_
_atom_site_aniso_label
_atom_site_aniso_U_11
_atom_site_aniso_U_22
_atom_site_aniso_U_33
_atom_site_aniso_U_23
_atom_site_aniso_U_13
_atom_site_aniso_U_12
N1 0.0331(9) 0.0208(8) 0.0240(8) -0.0140(7) -0.0114(7) 0.0073(6)
C1 0.0250(9) 0.0207(9) 0.0214(9) -0.0099(8) -0.0083(7) 0.0032(7)
C2 0.0206(9) 0.0186(9) 0.0196(8) -0.0089(7) -0.0038(7) 0.0015(7)
C3 0.0229(9) 0.0212(9) 0.0203(8) -0.0113(7) -0.0048(7) 0.0047(7)
C4 0.0208(9) 0.0221(9) 0.0213(9) -0.0103(8) -0.0040(7) 0.0042(7)
C5 0.0276(10) 0.0204(9) 0.0233(9) -0.0099(8) -0.0070(8) 0.0065(7)
C6 0.0316(10) 0.0181(9) 0.0215(9) -0.0107(8) -0.0075(8) 0.0061(7)
C7 0.0312(10) 0.0191(9) 0.0229(9) -0.0092(8) -0.0090(8) 0.0074(8)
C8 0.0331(11) 0.0243(10) 0.0246(9) -0.0132(8) -0.0073(8) 0.0119(8)
C9 0.0411(11) 0.0176(9) 0.0285(10) -0.0120(8) -0.0153(9) 0.0089(8)
C10 0.0342(11) 0.0203(9) 0.0320(10) -0.0116(8) -0.0081(8) -0.0007(8)
C11 0.0314(10) 0.0204(9) 0.0220(9) -0.0082(8) -0.0043(8) 0.0026(8)
C12 0.0312(11) 0.0377(11) 0.0390(11) -0.0212(10) -0.0027(9) 0.0019(9)
C13 0.0578(14) 0.0320(11) 0.0430(12) -0.0253(10) -0.0163(11) 0.0085(10)
C14 0.0342(11) 0.0372(12) 0.0359(11) -0.0188(10) 0.0028(9) -0.0012(9)
C15 0.0241(9) 0.0173(9) 0.0268(9) -0.0127(8) -0.0098(7) 0.0015(7)
C16 0.0263(10) 0.0209(9) 0.0271(9) -0.0142(8) -0.0107(8) 0.0013(7)
C17 0.0367(11) 0.0220(9) 0.0284(10) -0.0126(8) -0.0157(8) 0.0023(8)
C18 0.0370(11) 0.0264(10) 0.0397(11) -0.0200(9) -0.0205(9) 0.0125(8)
C19 0.0252(10) 0.0332(11) 0.0378(11) -0.0229(9) -0.0113(8) 0.0082(8)
C20 0.0242(9) 0.0248(10) 0.0291(9) -0.0158(8) -0.0092(8) 0.0026(7)
C21 0.0344(11) 0.0266(10) 0.0244(9) -0.0098(8) -0.0067(8) -0.0009(8)
C22 0.0264(10) 0.0364(11) 0.0328(10) -0.0158(9) -0.0028(8) 0.0058(8)
C23 0.0308(10) 0.0208(9) 0.0247(9) -0.0128(8) -0.0085(8) 0.0050(8)
C24 0.0340(10) 0.0175(9) 0.0235(9) -0.0097(8) -0.0065(8) 0.0036(8)
C25 0.0449(12) 0.0265(10) 0.0247(10) -0.0132(8) -0.0090(9) 0.0071(9)
C26 0.0519(13) 0.0356(11) 0.0271(10) -0.0155(9) -0.0210(9) 0.0143(10)
C27 0.0405(12) 0.0367(11) 0.0371(11) -0.0186(10) -0.0197(9) 0.0165(9)
C28 0.0342(11) 0.0270(10) 0.0309(10) -0.0156(9) -0.0110(8) 0.0090(8)
C29 0.0358(11) 0.0278(10) 0.0218(9) -0.0099(8) -0.0018(8) 0.0040(8)
C30 0.0371(12) 0.0502(13) 0.0400(11) -0.0269(10) -0.0138(9) 0.0184(10)
C31 0.0253(9) 0.0250(9) 0.0232(9) -0.0123(8) -0.0056(7) -0.0005(8)
C32 0.0272(10) 0.0371(11) 0.0307(10) -0.0173(9) -0.0012(8) -0.0033(9)
C33 0.0366(11) 0.0245(10) 0.0312(10) -0.0135(8) -0.0082(8) -0.0044(8)
C34 0.0320(10) 0.0314(11) 0.0313(10) -0.0167(9) -0.0086(8) -0.0025(8)

loop_
_atom_type_symbol
_atom_type_description
_atom_type_scat_dispersion_real
_atom_type_scat_dispersion_imag
_atom_type_scat_source
C C 0.0033 0.0016 'International Tables Vol C Tables 4.2.6.8 and 6.1.1.4'
H H 0.0000 0.0000 'International Tables Vol C Tables 4.2.6.8 and 6.1.1.4'
N N 0.0061 0.0033 'International Tables Vol C Tables 4.2.6.8 and 6.1.1.4'

loop_
_geom_angle_atom_site_label_1
_geom_angle_atom_site_label_2
_geom_angle_atom_site_label_3
_geom_angle
C5 N1 C1 116.40(14)
C5 N1 C6 122.18(14)
C1 N1 C6 119.05(13)
C2 C1 N1 124.36(15)
C2 C1 H1 117.8
N1 C1 H1 117.8
C1 C2 C15 116.25(15)
C1 C2 C3 121.33(15)
C15 C2 C3 122.40(14)
C2 C3 C4 108.86(13)
C2 C3 C31 113.93(13)
C4 C3 C31 113.93(14)
C2 C3 H2 106.5
C4 C3 H2 106.5
C31 C3 H2 106.5
C5 C4 C23 116.81(15)
C5 C4 C3 120.42(15)
C23 C4 C3 122.78(14)
C4 C5 N1 124.89(16)
C4 C5 H3 117.6
N1 C5 H3 117.6
C7 C6 C11 121.66(16)
C7 C6 N1 118.94(16)
C11 C6 N1 119.30(15)
C6 C7 C8 118.12(16)
C6 C7 C12 120.77(16)
C8 C7 C12 121.11(16)
C9 C8 C7 122.07(17)
C9 C8 H4 119.0
C7 C8 H4 119.0
C10 C9 C8 118.00(16)
C10 C9 C13 120.94(18)
C8 C9 C13 121.04(18)
C9 C10 C11 122.36(17)
C9 C10 H5 118.8
C11 C10 H5 118.8
C10 C11 C6 117.76(17)
C10 C11 C14 120.45(17)
C6 C11 C14 121.78(16)
C7 C12 H6 109.5
C7 C12 H7 109.5
H6 C12 H7 109.5
C7 C12 H8 109.5
H6 C12 H8 109.5
H7 C12 H8 109.5
C9 C13 H9 109.5
C9 C13 H10 109.5
H9 C13 H10 109.5
C9 C13 H11 109.5
H9 C13 H11 109.5
H10 C13 H11 109.5
C11 C14 H12 109.5
C11 C14 H13 109.5
H12 C14 H13 109.5
C11 C14 H14 109.5
H12 C14 H14 109.5
H13 C14 H14 109.5
C20 C15 C16 118.76(15)
C20 C15 C2 120.45(14)
C16 C15 C2 120.75(15)
C17 C16 C15 119.21(16)
C17 C16 C21 116.97(15)
C15 C16 C21 123.82(15)
C18 C17 C16 121.59(16)
C18 C17 H15 119.2
C16 C17 H15 119.2
C17 C18 C19 119.11(16)
C17 C18 H16 120.4
C19 C18 H16 120.4
C18 C19 C20 121.11(17)
C18 C19 H17 119.4
C20 C19 H17 119.4
C19 C20 C15 119.98(16)
C19 C20 C22 117.90(16)
C15 C20 C22 122.08(15)
C16 C21 H18 109.5
C16 C21 H19 109.5
H18 C21 H19 109.5
C16 C21 H20 109.5
H18 C21 H20 109.5
H19 C21 H20 109.5
C20 C22 H21 109.5
C20 C22 H22 109.5
H21 C22 H22 109.5
C20 C22 H23 109.5
H21 C22 H23 109.5
H22 C22 H23 109.5
C24 C23 C28 118.44(15)
C24 C23 C4 121.05(16)
C28 C23 C4 120.48(15)
C25 C24 C23 120.06(17)
C25 C24 C29 117.87(16)
C23 C24 C29 122.07(15)
C26 C25 C24 121.16(18)
C26 C25 H24 119.4
C24 C25 H24 119.4
C25 C26 C27 119.47(17)
C25 C26 H25 120.3
C27 C26 H25 120.3
C26 C27 C28 121.51(18)
C26 C27 H26 119.2
C28 C27 H26 119.2
C27 C28 C23 119.34(17)
C27 C28 C30 116.82(17)
C23 C28 C30 123.82(15)
C24 C29 H27 109.5
C24 C29 H28 109.5
H27 C29 H28 109.5
C24 C29 H29 109.5
H27 C29 H29 109.5
H28 C29 H29 109.5
C28 C30 H30 109.5
C28 C30 H31 109.5
H30 C30 H31 109.5
C28 C30 H32 109.5
H30 C30 H32 109.5
H31 C30 H32 109.5
C32 C31 C34 109.87(15)
C32 C31 C33 109.56(14)
C34 C31 C33 106.05(15)
C32 C31 C3 111.63(14)
C34 C31 C3 109.60(14)
C33 C31 C3 109.97(14)
C31 C32 H33 109.5
C31 C32 H34 109.5
H33 C32 H34 109.5
C31 C32 H35 109.5
H33 C32 H35 109.5
H34 C32 H35 109.5
C31 C33 H36 109.5
C31 C33 H37 109.5
H36 C33 H37 109.5
C31 C33 H38 109.5
H36 C33 H38 109.5
H37 C33 H38 109.5
C31 C34 H39 109.5
C31 C34 H40 109.5
H39 C34 H40 109.5
C31 C34 H41 109.5
H39 C34 H41 109.5
H40 C34 H41 109.5

loop_
_geom_bond_atom_site_label_1
_geom_bond_atom_site_label_2
_geom_bond_distance
N1 C5 1.382(2)
N1 C1 1.388(2)
N1 C6 1.435(2)
C1 C2 1.331(2)
C1 H1 0.9500
C2 C15 1.503(2)
C2 C3 1.537(2)
C3 C4 1.549(2)
C3 C31 1.573(2)
C3 H2 1.0000
C4 C5 1.338(2)
C4 C23 1.499(2)
C5 H3 0.9500
C6 C7 1.392(2)
C6 C11 1.400(3)
C7 C8 1.393(2)
C7 C12 1.499(3)
C8 C9 1.389(3)
C8 H4 0.9500
C9 C10 1.386(3)
C9 C13 1.508(3)
C10 C11 1.393(2)
C10 H5 0.9500
C11 C14 1.509(3)
C12 H6 0.9800
C12 H7 0.9800
C12 H8 0.9800
C13 H9 0.9800
C13 H10 0.9800
C13 H11 0.9800
C14 H12 0.9800
C14 H13 0.9800
C14 H14 0.9800
C15 C20 1.403(2)
C15 C16 1.417(2)
C16 C17 1.393(2)
C16 C21 1.509(2)
C17 C18 1.381(3)
C17 H15 0.9500
C18 C19 1.382(3)
C18 H16 0.9500
C19 C20 1.395(2)
C19 H17 0.9500
C20 C22 1.511(2)
C21 H18 0.9800
C21 H19 0.9800
C21 H20 0.9800
C22 H21 0.9800
C22 H22 0.9800
C22 H23 0.9800
C23 C24 1.412(2)
C23 C28 1.422(2)
C24 C25 1.394(2)
C24 C29 1.507(2)
C25 C26 1.378(3)
C25 H24 0.9500
C26 C27 1.380(3)
C26 H25 0.9500
C27 C28 1.396(3)
C27 H26 0.9500
C28 C30 1.512(3)
C29 H27 0.9800
C29 H28 0.9800
C29 H29 0.9800
C30 H30 0.9800
C30 H31 0.9800
C30 H32 0.9800
C31 C32 1.528(2)
C31 C34 1.532(2)
C31 C33 1.537(2)
C32 H33 0.9800
C32 H34 0.9800
C32 H35 0.9800
C33 H36 0.9800
C33 H37 0.9800
C33 H38 0.9800
C34 H39 0.9800
C34 H40 0.9800
C34 H41 0.9800

loop_
_geom_torsion_atom_site_label_1
_geom_torsion_atom_site_label_2
_geom_torsion_atom_site_label_3
_geom_torsion_atom_site_label_4
_geom_torsion
C5 N1 C1 C2 11.0(2)
C6 N1 C1 C2 173.94(16)
N1 C1 C2 C15 -173.29(15)
N1 C1 C2 C3 5.2(3)
C1 C2 C3 C4 -18.3(2)
C15 C2 C3 C4 160.10(14)
C1 C2 C3 C31 110.10(18)
C15 C2 C3 C31 -71.5(2)
C2 C3 C4 C5 17.3(2)
C31 C3 C4 C5 -111.11(18)
C2 C3 C4 C23 -163.33(15)
C31 C3 C4 C23 68.3(2)
C23 C4 C5 N1 177.34(16)
C3 C4 C5 N1 -3.2(3)
C1 N1 C5 C4 -12.0(3)
C6 N1 C5 C4 -174.34(16)
C5 N1 C6 C7 -90.0(2)
C1 N1 C6 C7 108.10(18)
C5 N1 C6 C11 93.6(2)
C1 N1 C6 C11 -68.3(2)
C11 C6 C7 C8 0.4(2)
N1 C6 C7 C8 -175.95(14)
C11 C6 C7 C12 -179.73(16)
N1 C6 C7 C12 3.9(2)
C6 C7 C8 C9 1.0(2)
C12 C7 C8 C9 -178.93(16)
C7 C8 C9 C10 -1.2(2)
C7 C8 C9 C13 -179.77(16)
C8 C9 C10 C11 0.0(3)
C13 C9 C10 C11 178.64(16)
C9 C10 C11 C6 1.2(3)
C9 C10 C11 C14 -178.48(15)
C7 C6 C11 C10 -1.4(2)
N1 C6 C11 C10 174.88(14)
C7 C6 C11 C14 178.27(15)
N1 C6 C11 C14 -5.4(2)
C1 C2 C15 C20 114.04(18)
C3 C2 C15 C20 -64.4(2)
C1 C2 C15 C16 -63.4(2)
C3 C2 C15 C16 118.13(17)
C20 C15 C16 C17 5.7(2)
C2 C15 C16 C17 -176.78(15)
C20 C15 C16 C21 -173.65(16)
C2 C15 C16 C21 3.9(2)
C15 C16 C17 C18 -3.7(2)
C21 C16 C17 C18 175.72(16)
C16 C17 C18 C19 -0.3(3)
C17 C18 C19 C20 2.3(3)
C18 C19 C20 C15 -0.1(3)
C18 C19 C20 C22 -177.99(17)
C16 C15 C20 C19 -3.9(2)
C2 C15 C20 C19 178.63(15)
C16 C15 C20 C22 173.89(16)
C2 C15 C20 C22 -3.6(2)
C5 C4 C23 C24 -122.09(19)
C3 C4 C23 C24 58.5(2)
C5 C4 C23 C28 56.1(2)
C3 C4 C23 C28 -123.38(18)
C28 C23 C24 C25 1.7(3)
C4 C23 C24 C25 179.87(16)
C28 C23 C24 C29 -177.23(16)
C4 C23 C24 C29 1.0(3)
C23 C24 C25 C26 -0.5(3)
C29 C24 C25 C26 178.45(17)
C24 C25 C26 C27 -0.8(3)
C25 C26 C27 C28 0.9(3)
C26 C27 C28 C23 0.3(3)
C26 C27 C28 C30 178.87(19)
C24 C23 C28 C27 -1.6(3)
C4 C23 C28 C27 -179.79(17)
C24 C23 C28 C30 179.98(18)
C4 C23 C28 C30 1.8(3)
C2 C3 C31 C32 -63.54(18)
C4 C3 C31 C32 62.19(18)
C2 C3 C31 C34 174.50(14)
C4 C3 C31 C34 -59.77(19)
C2 C3 C31 C33 58.28(19)
C4 C3 C31 C33 -175.99(14)
